data_4020334
loop_
_publ_author_name
'Daniel L. Comins'
' Jeffery T. Kuethe'
'Teresa M. Miller'
'Florence C. F\'evrier'
'Clinton A. Brooks'

_publ_section_title
;
Diels-Alder Reactions of N-Acyl-2-alkyl(aryl)-5-vinyl-2,3-dihydro-4-pyridones
;
_journal_name_full 'Journal of Organic Chemistry'
_journal_page_first 5221
_journal_page_last 5234
_journal_paper_doi 10.1021/jo050559n
_journal_volume 70
_journal_year 2005
_chemical_formula_moiety 'C36 H39 N O9 S2 '
_chemical_formula_sum 'C36 H39 N O9 S2'
_chemical_formula_weight 693.82
_chemical_melting_point 453.5
_space_group_IT_number 2
_symmetry_cell_setting triclinic
_symmetry_space_group_name_Hall '-P 1'
_symmetry_space_group_name_H-M 'P -1'
_cell_angle_alpha 104.563(8)
_cell_angle_beta 90.496(8)
_cell_angle_gamma 116.938(8)
_cell_formula_units_Z 2
_cell_length_a 11.9383(15)
_cell_length_b 12.2754(13)
_cell_length_c 13.8877(10)
_cell_measurement_temperature 219
_cell_volume 1738.3(3)
_diffrn_ambient_temperature 219
_exptl_crystal_density_diffrn 1.326
_refine_ls_wR_factor_ref .047
_cod_original_formula_sum 'C36 H39 N O9 S2 '
_cod_database_code 4020334

loop_
_symmetry_equiv_pos_as_xyz
x,y,z
-x,-y,-z

loop_
_atom_site_label
_atom_site_fract_x
_atom_site_fract_y
_atom_site_fract_z
_atom_site_U_iso_or_equiv
_atom_site_adp_type
_atom_site_calc_flag
_atom_site_refinement_flags
_atom_site_type_symbol
S1 .56174(11) .01609(12) .81101(8) .0626(9) Uani ? . S
S2 .75070(8) -.07136(9) .66466(7) .0412(7) Uani ? . S
O1 .5436(2) -.1230(2) .43330(16) .0411(16) Uani ? . O
O2 .6834(2) -.1595(2) .33852(17) .0531(17) Uani ? . O
O3 .5514(3) .1043(3) .8960(2) .096(3) Uani ? . O
O4 .4477(2) -.0910(3) .7533(2) .083(3) Uani ? . O
O5 .6867(2) -.1989(2) .59904(17) .0576(19) Uani ? . O
O6 .8851(2) .0023(2) .66721(17) .0498(18) Uani ? . O
O7 .9751(2) .2409(2) .13086(16) .0508(19) Uani ? . O
O8 .9180(3) .5240(3) .6212(3) .100(3) Uani ? . O
O9 .7373(3) .3847(3) .5216(2) .088(3) Uani ? . O
N1 .7580(2) .0109(2) .47480(18) .0332(17) Uani ? . N
C1 .9656(3) .2411(3) .5873(2) .039(2) Uani ? . C
C2 .8521(3) .2124(3) .6153(2) .036(2) Uani ? . C
C3 .8341(3) .2970(3) .7072(3) .046(3) Uani ? . C
C4 .7708(4) .2213(4) .7807(2) .051(3) Uani ? . C
C5 .6497(3) .1018(3) .7282(2) .042(3) Uani ? . C
C6 .6682(3) .0132(3) .6365(2) .037(2) Uani ? . C
C7 .7340(3) .0907(3) .5624(2) .034(2) Uani ? . C
C8 .8709(3) .0711(3) .4243(2) .036(2) Uani ? . C
C9 .9887(3) .1563(3) .5016(2) .040(2) Uani ? . C
C10 .6525(3) -.0913(3) .4178(2) .038(3) Uani ? . C
C11 .5861(3) -.2781(4) .2830(3) .047(3) Uani ? . C
C12 .5404(4) -.3783(4) .3213(3) .063(3) Uani ? . C
C13 .4548(5) -.4974(5) .2603(5) .095(5) Uani ? . C
C14 .4161(5) -.5113(6) .1629(6) .112(6) Uani ? . C
C15 .4618(5) -.4099(7) .1254(4) .096(5) Uani ? . C
C16 .5472(4) -.2908(4) .1852(3) .061(3) Uani ? . C
C17 .8433(3) .1404(3) .3569(2) .042(3) Uani ? . C
C18 .9289(3) .1638(3) .2757(2) .043(2) Uani ? . C
C19 .8915(3) .2206(3) .2057(2) .050(3) Uani ? . C
C20 .9505(4) .3071(4) .0708(3) .065(3) Uani ? . C
C21 1.0392(3) .3296(4) -.0067(3) .044(3) Uani ? . C
C22 1.0378(3) .2311(4) -.0808(3) .051(3) Uani ? . C
C23 1.1178(4) .2539(5) -.1531(3) .065(4) Uani ? . C
C24 1.1986(4) .3761(6) -.1518(4) .074(4) Uani ? . C
C25 1.2009(4) .4759(5) -.0792(4) .077(4) Uani ? . C
C26 1.1215(4) .4518(4) -.0068(3) .059(3) Uani ? . C
C27 .7584(3) .3613(3) .6802(3) .048(3) Uani ? . C
C28 .8149(4) .4354(4) .6077(3) .056(3) Uani ? . C
C29 .7791(6) .4488(7) .4435(5) .138(7) Uani ? . C
C30 .6896(7) .4298(11) .3821(8) .262(13) Uani ? . C
C31 .6594(3) -.0400(4) .8532(3) .050(3) Uani ? . C
C32 .6602(4) -.0467(4) .9520(3) .065(4) Uani ? . C
C33 .7313(4) -.0951(4) .9865(3) .068(4) Uani ? . C
C34 .8004(4) -.1381(4) .9235(3) .061(3) Uani ? . C
C35 .8011(3) -.1304(3) .8265(3) .048(3) Uani ? . C
C36 .7315(3) -.0816(3) .7907(2) .038(2) Uani ? . C
H1 1.036 .321 .624 .0478 Uiso ? . H
H3 .917 .364 .740 .0553 Uiso ? . H
H4a .751 .273 .835 .0648 Uiso ? . H
H4b .827 .196 .808 .0648 Uiso ? . H
H5 .595 .130 .703 .0596 Uiso ? . H
H6 .586 -.053 .603 .0486 Uiso ? . H
H7 .676 .115 .538 .0448 Uiso ? . H
H8 .884 .004 .381 .0456 Uiso ? . H
H9a 1.055 .208 .470 .0508 Uiso ? . H
H9b 1.014 .104 .527 .0508 Uiso ? . H
H12 .568 -.366 .390 .0737 Uiso ? . H
H13 .422 -.571 .285 .1035 Uiso ? . H
H14 .357 -.594 .120 .1059 Uiso ? . H
H15 .433 -.421 .057 .0950 Uiso ? . H
H16 .581 -.218 .160 .0708 Uiso ? . H
H17a .757 .090 .325 .0543 Uiso ? . H
H17b .856 .221 .399 .0543 Uiso ? . H
H18a .924 .084 .238 .0539 Uiso ? . H
H18b 1.015 .222 .307 .0539 Uiso ? . H
H19a .896 .300 .243 .0624 Uiso ? . H
H19b .806 .163 .174 .0624 Uiso ? . H
H20a .865 .257 .037 .0846 Uiso ? . H
H20b .961 .387 .113 .0846 Uiso ? . H
H22 .980 .145 -.082 .0609 Uiso ? . H
H23 1.117 .184 -.204 .0819 Uiso ? . H
H24 1.255 .393 -.202 .1007 Uiso ? . H
H25 1.257 .562 -.079 .0936 Uiso ? . H
H26 1.124 .522 .045 .0702 Uiso ? . H
H27a .754 .418 .740 .0581 Uiso ? . H
H27b .674 .295 .651 .0581 Uiso ? . H
H29a .835 .421 .409 .1784 Uiso ? . H
H29b .825 .539 .475 .1784 Uiso ? . H
H30a .721 .474 .332 .3029 Uiso ? . H
H30b .644 .340 .350 .3029 Uiso ? . H
H30c .634 .458 .417 .3029 Uiso ? . H
H32 .612 -.017 .995 .0868 Uiso ? . H
H33 .732 -.100 1.054 .0860 Uiso ? . H
H34 .849 -.173 .948 .0795 Uiso ? . H
H35 .850 -.159 .783 .0623 Uiso ? . H

loop_
_atom_site_aniso_label
_atom_site_aniso_U_11
_atom_site_aniso_U_22
_atom_site_aniso_U_33
_atom_site_aniso_U_12
_atom_site_aniso_U_13
_atom_site_aniso_U_23
_atom_site_aniso_type_symbol
S1 .0662(8) .1142(10) .0543(7) .0689(8) .0353(6) .0477(7) S
S2 .0420(6) .0532(6) .0396(5) .0303(5) .0134(4) .0158(5) S
O1 .0314(14) .0466(15) .0404(14) .0171(12) .0057(11) .0071(11) O
O2 .0415(15) .0513(16) .0446(15) .0149(13) .0141(12) -.0085(13) O
O3 .153(3) .165(3) .0646(19) .137(3) .071(2) .065(2) O
O4 .0364(17) .141(3) .098(2) .0416(19) .0249(16) .076(2) O
O5 .0718(18) .0507(17) .0518(16) .0363(15) .0049(14) .0028(13) O
O6 .0387(14) .0726(17) .0568(15) .0342(13) .0208(12) .0326(14) O
O7 .0574(16) .0707(18) .0420(14) .0379(14) .0175(12) .0293(13) O
O8 .067(2) .059(2) .125(3) -.0041(19) .022(2) .0111(19) O
O9 .0578(19) .118(3) .090(2) .0252(19) .0100(18) .064(2) O
N1 .0295(15) .0371(16) .0275(14) .0135(14) .0079(12) .0046(13) N
C1 .0344(20) .036(2) .043(2) .0146(17) .0005(16) .0082(17) C
C2 .0320(19) .040(2) .0372(19) .0202(17) .0015(15) .0073(16) C
C3 .044(2) .048(2) .044(2) .0275(19) .0002(17) -.0033(18) C
C4 .059(3) .071(3) .034(2) .045(2) .0022(18) .0037(19) C
C5 .050(2) .064(2) .0347(19) .043(2) .0160(17) .0188(18) C
C6 .0306(18) .051(2) .0340(18) .0226(17) .0086(15) .0146(17) C
C7 .0327(19) .043(2) .0290(18) .0213(17) .0055(15) .0079(16) C
C8 .0288(18) .042(2) .0360(19) .0172(16) .0130(15) .0093(16) C
C9 .0341(20) .045(2) .044(2) .0199(18) .0128(16) .0149(17) C
C10 .040(2) .044(2) .0301(19) .0199(19) .0084(17) .0099(17) C
C11 .042(2) .046(2) .048(2) .024(2) .0060(19) -.001(2) C
C12 .055(3) .058(3) .077(3) .028(2) .006(2) .018(3) C
C13 .069(4) .050(3) .161(6) .032(3) .015(4) .018(4) C
C14 .070(4) .068(4) .150(6) .033(3) -.008(4) -.049(4) C
C15 .070(4) .121(5) .063(3) .051(4) -.019(3) -.035(4) C
C16 .057(3) .073(3) .053(3) .039(2) .008(2) .002(2) C
C17 .039(2) .056(2) .038(2) .0280(19) .0094(16) .0143(18) C
C18 .041(2) .053(2) .0380(20) .0228(19) .0122(16) .0161(17) C
C19 .052(2) .066(3) .040(2) .032(2) .0138(18) .0191(19) C
C20 .069(3) .092(3) .063(3) .050(3) .026(2) .046(2) C
C21 .041(2) .060(3) .038(2) .027(2) .0025(17) .0196(20) C
C22 .050(2) .051(2) .052(2) .024(2) -.0049(20) .013(2) C
C23 .083(3) .094(4) .038(2) .065(3) .007(2) .010(2) C
C24 .075(3) .119(4) .078(3) .068(3) .038(3) .063(3) C
C25 .057(3) .077(3) .116(4) .033(3) .025(3) .056(3) C
C26 .060(3) .062(3) .058(3) .033(2) .005(2) .013(2) C
C27 .051(2) .045(2) .049(2) .0284(20) .0083(18) .0015(19) C
C28 .048(3) .042(3) .076(3) .021(2) .011(2) .011(2) C
C29 .127(5) .209(7) .169(6) .101(5) .075(5) .157(6) C
C30 .113(6) .405(14) .360(13) .081(8) .033(7) .341(13) C
C31 .052(2) .073(3) .042(2) .039(2) .0152(18) .027(2) C
C32 .077(3) .099(3) .054(3) .060(3) .029(2) .043(2) C
C33 .079(3) .094(3) .055(3) .048(3) .019(2) .044(2) C
C34 .054(3) .074(3) .080(3) .038(2) .015(2) .047(3) C
C35 .045(2) .052(2) .060(2) .0258(20) .0159(19) .030(2) C
C36 .0339(19) .045(2) .041(2) .0187(17) .0100(16) .0183(17) C

loop_
_geom_bond_atom_site_label_1
_geom_bond_atom_site_label_2
_geom_bond_distance
_geom_bond_site_symmetry_1
_geom_bond_site_symmetry_2
_geom_bond_publ_flag
S1 O3 1.436(3) ? ? ?
S1 O4 1.433(3) ? ? ?
S1 C5 1.778(3) ? ? ?
S1 C31 1.760(4) ? ? ?
S2 O5 1.432(3) ? ? ?
S2 O6 1.436(2) ? ? ?
S2 C6 1.823(3) ? ? ?
S2 C36 1.796(3) ? ? ?
O1 C10 1.215(4) ? ? ?
O2 C10 1.367(4) ? ? ?
O2 C11 1.397(4) ? ? ?
O7 C19 1.435(4) ? ? ?
O7 C20 1.414(4) ? ? ?
O8 C28 1.189(5) ? ? ?
O9 C28 1.326(6) ? ? ?
O9 C29 1.457(6) ? ? ?
N1 C7 1.477(4) ? ? ?
N1 C8 1.493(4) ? ? ?
N1 C10 1.356(4) ? ? ?
C1 C2 1.326(5) ? ? ?
C1 C9 1.490(5) ? ? ?
C2 C3 1.515(4) ? ? ?
C2 C7 1.510(4) ? ? ?
C3 C4 1.527(5) ? ? ?
C3 C27 1.539(5) ? ? ?
C4 C5 1.516(5) ? ? ?
C5 C6 1.542(4) ? ? ?
C6 C7 1.554(4) ? ? ?
C8 C9 1.517(5) ? ? ?
C8 C17 1.534(5) ? ? ?
C11 C12 1.349(6) ? ? ?
C11 C16 1.379(6) ? ? ?
C12 C13 1.381(7) ? ? ?
C13 C14 1.368(11) ? ? ?
C14 C15 1.354(12) ? ? ?
C15 C16 1.376(7) ? ? ?
C17 C18 1.522(4) ? ? ?
C18 C19 1.498(5) ? ? ?
C20 C21 1.503(5) ? ? ?
C21 C22 1.370(5) ? ? ?
C21 C26 1.372(6) ? ? ?
C22 C23 1.383(6) ? ? ?
C23 C24 1.362(8) ? ? ?
C24 C25 1.366(8) ? ? ?
C25 C26 1.382(6) ? ? ?
C27 C28 1.488(6) ? ? ?
C29 C30 1.258(10) ? ? ?
C31 C32 1.395(5) ? ? ?
C31 C36 1.394(5) ? ? ?
C32 C33 1.376(6) ? ? ?
C33 C34 1.378(6) ? ? ?
C34 C35 1.375(5) ? ? ?
C35 C36 1.375(5) ? ? ?
